data_2216182
loop_
_publ_author_name
'Santos, Ana C.'
'Marques, Ana T.'
'Ramos Silva, Manuela'
'Matos Beja, Ana'
'Sobral, Abilio J.F.N.'

_publ_section_title
;
 1-(4-Acetylphenyl)-2,5-dimethyl-1<i>H</i>-pyrrole
;
_journal_coeditor_code ZL2069
_journal_issue 11
_journal_name_full 'Acta Crystallographica Section E'
_journal_page_first o4233
_journal_page_last o4233
_journal_paper_doi 10.1107/S1600536807047800
_journal_volume 63
_journal_year 2007
_chemical_formula_iupac 'C14 H15 N O'
_chemical_formula_moiety 'C14 H15 N O'
_chemical_formula_sum 'C14 H15 N O'
_chemical_formula_weight 213.27
_chemical_name_systematic
;
1-(4-Acetylphenyl)-2,5-dimethyl-1H-pyrrole
;
_space_group_IT_number 14
_symmetry_cell_setting monoclinic
_symmetry_space_group_name_Hall '-P 2ybc'
_symmetry_space_group_name_H-M 'P 1 21/c 1'
_atom_sites_solution_hydrogens geom
_atom_sites_solution_primary direct
_atom_sites_solution_secondary difmap
_audit_creation_method SHELXL-97
_cell_angle_alpha 90.00
_cell_angle_beta 100.043(6)
_cell_angle_gamma 90.00
_cell_formula_units_Z 4
_cell_length_a 10.9476(13)
_cell_length_b 7.4005(6)
_cell_length_c 14.8518(14)
_cell_measurement_reflns_used 1357
_cell_measurement_temperature 293(2)
_cell_measurement_theta_max 22.17
_cell_measurement_theta_min 2.79
_cell_volume 1184.8(2)
_computing_cell_refinement 'SAINT (Bruker, 2003)'
_computing_data_collection 'SMART (Bruker, 2003)'
_computing_data_reduction 'SAINT (Bruker, 2003)'
_computing_molecular_graphics 'ORTEPII (Johnson, 1976)'
_computing_publication_material 'SHELXL97 (Sheldrick, 1997)'
_computing_structure_refinement 'SHELXL97 (Sheldrick, 1997)'
_computing_structure_solution 'SHELXS97 (Sheldrick, 1997)'
_diffrn_ambient_temperature 293(2)
_diffrn_measured_fraction_theta_full 0.992
_diffrn_measured_fraction_theta_max 0.992
_diffrn_measurement_device_type 'Bruker APEX CCD area-detector'
_diffrn_measurement_method '\f and \w'
_diffrn_radiation_monochromator graphite
_diffrn_radiation_source 'fine-focus sealed tube'
_diffrn_radiation_type MoK\a
_diffrn_radiation_wavelength 0.71073
_diffrn_reflns_av_R_equivalents 0.0345
_diffrn_reflns_av_sigmaI/netI 0.0436
_diffrn_reflns_limit_h_max 14
_diffrn_reflns_limit_h_min -7
_diffrn_reflns_limit_k_max 9
_diffrn_reflns_limit_k_min -8
_diffrn_reflns_limit_l_max 16
_diffrn_reflns_limit_l_min -19
_diffrn_reflns_number 8847
_diffrn_reflns_theta_full 28.40
_diffrn_reflns_theta_max 28.40
_diffrn_reflns_theta_min 2.79
_exptl_absorpt_coefficient_mu 0.075
_exptl_absorpt_correction_T_max 0.993
_exptl_absorpt_correction_T_min 0.984
_exptl_absorpt_correction_type multi-scan
_exptl_absorpt_process_details '(SADABS; Sheldrick, 2000)'
_exptl_crystal_colour colourless
_exptl_crystal_density_diffrn 1.196
_exptl_crystal_density_method 'not measured'
_exptl_crystal_description plate
_exptl_crystal_F_000 456
_exptl_crystal_size_max 0.29
_exptl_crystal_size_mid 0.22
_exptl_crystal_size_min 0.10
_refine_diff_density_max 0.119
_refine_diff_density_min -0.140
_refine_ls_extinction_method none
_refine_ls_goodness_of_fit_ref 1.001
_refine_ls_hydrogen_treatment constr
_refine_ls_matrix_type full
_refine_ls_number_parameters 149
_refine_ls_number_reflns 2945
_refine_ls_number_restraints 0
_refine_ls_restrained_S_all 1.001
_refine_ls_R_factor_all 0.1121
_refine_ls_R_factor_gt 0.0463
_refine_ls_shift/su_max 0.000
_refine_ls_shift/su_mean 0.000
_refine_ls_structure_factor_coef Fsqd
_refine_ls_weighting_details 'calc w=1/[\s^2^(Fo^2^)+(0.0559P)^2^+0.009P] where P=(Fo^2^+2Fc^2^)/3'
_refine_ls_weighting_scheme calc
_refine_ls_wR_factor_gt 0.1061
_refine_ls_wR_factor_ref 0.1312
_reflns_number_gt 1461
_reflns_number_total 2945
_reflns_threshold_expression I>2\s(I)
_cod_data_source_file zl2069.cif
_cod_data_source_block I
_cod_original_sg_symbol_H-M 'P 21/c'
_cod_database_code 2216182
_cod_database_fobs_code 2216182

loop_
_symmetry_equiv_pos_as_xyz
'x, y, z'
'-x, y+1/2, -z+1/2'
'-x, -y, -z'
'x, -y-1/2, z-1/2'

loop_
_atom_site_type_symbol
_atom_site_label
_atom_site_fract_x
_atom_site_fract_y
_atom_site_fract_z
_atom_site_U_iso_or_equiv
_atom_site_adp_type
_atom_site_calc_flag
_atom_site_refinement_flags
_atom_site_occupancy
O O1 0.02792(13) -0.15368(19) 0.36051(9) 0.0795(4) Uani d . 1
N N1 0.31347(12) 0.52600(19) 0.56347(9) 0.0533(4) Uani d . 1
C C1 0.37686(15) 0.6603(2) 0.52528(12) 0.0557(5) Uani d . 1
C C2 0.43942(17) 0.7583(3) 0.59568(13) 0.0686(5) Uani d . 1
H H2 0.4906 0.8567 0.5905 0.082 Uiso calc R 1
C C3 0.41374(17) 0.6856(3) 0.67830(13) 0.0709(6) Uani d . 1
H H3 0.4447 0.7284 0.7367 0.085 Uiso calc R 1
C C4 0.33637(16) 0.5430(3) 0.65807(12) 0.0598(5) Uani d . 1
C C5 0.37593(17) 0.6748(3) 0.42511(12) 0.0690(5) Uani d . 1
H H5A 0.4332 0.7669 0.4139 0.103 Uiso calc R 1
H H5B 0.2940 0.7057 0.3945 0.103 Uiso calc R 1
H H5C 0.4000 0.5612 0.4024 0.103 Uiso calc R 1
C C6 0.27643(18) 0.4236(3) 0.71888(13) 0.0768(6) Uani d . 1
H H6A 0.3174 0.3084 0.7248 0.115 Uiso calc R 1
H H6B 0.1906 0.4071 0.6928 0.115 Uiso calc R 1
H H6C 0.2828 0.4785 0.7781 0.115 Uiso calc R 1
C C7 0.23376(15) 0.3954(2) 0.51268(11) 0.0498(4) Uani d . 1
C C8 0.25979(16) 0.2123(3) 0.52272(12) 0.0571(5) Uani d . 1
H H8 0.3294 0.1734 0.5632 0.069 Uiso calc R 1
C C9 0.18239(15) 0.0885(2) 0.47270(12) 0.0563(5) Uani d . 1
H H9 0.2006 -0.0339 0.4797 0.068 Uiso calc R 1
C C10 0.07785(15) 0.1421(2) 0.41203(10) 0.0484(4) Uani d . 1
C C11 0.05271(15) 0.3253(2) 0.40330(11) 0.0566(5) Uani d . 1
H H11 -0.0173 0.3642 0.3632 0.068 Uiso calc R 1
C C12 0.12968(15) 0.4513(2) 0.45298(11) 0.0560(5) Uani d . 1
H H12 0.1114 0.5738 0.4462 0.067 Uiso calc R 1
C C13 -0.00238(17) 0.0043(3) 0.35785(11) 0.0563(5) Uani d . 1
C C14 -0.12147(16) 0.0631(3) 0.30037(13) 0.0713(6) Uani d . 1
H H14A -0.1657 -0.0409 0.2731 0.107 Uiso calc R 1
H H14B -0.1042 0.1428 0.2531 0.107 Uiso calc R 1
H H14C -0.1711 0.1252 0.3379 0.107 Uiso calc R 1

loop_
_atom_site_aniso_label
_atom_site_aniso_U_11
_atom_site_aniso_U_22
_atom_site_aniso_U_33
_atom_site_aniso_U_12
_atom_site_aniso_U_13
_atom_site_aniso_U_23
O1 0.0932(10) 0.0530(9) 0.0885(10) 0.0083(8) 0.0056(8) -0.0106(7)
N1 0.0544(8) 0.0552(9) 0.0492(8) 0.0022(7) 0.0064(6) 0.0009(7)
C1 0.0548(10) 0.0524(11) 0.0596(11) 0.0059(9) 0.0092(9) 0.0057(9)
C2 0.0651(12) 0.0636(13) 0.0757(14) -0.0036(10) 0.0079(10) -0.0033(11)
C3 0.0683(12) 0.0824(15) 0.0596(12) -0.0050(12) 0.0050(10) -0.0136(11)
C4 0.0558(10) 0.0724(14) 0.0503(10) 0.0060(10) 0.0070(8) -0.0021(9)
C5 0.0699(12) 0.0733(14) 0.0652(12) 0.0011(11) 0.0156(10) 0.0100(10)
C6 0.0792(13) 0.0970(16) 0.0543(11) -0.0027(12) 0.0122(10) 0.0058(11)
C7 0.0528(10) 0.0504(11) 0.0472(9) 0.0053(9) 0.0116(8) 0.0006(8)
C8 0.0543(10) 0.0583(13) 0.0564(10) 0.0128(9) 0.0033(8) 0.0064(9)
C9 0.0626(10) 0.0493(11) 0.0572(10) 0.0122(9) 0.0110(9) 0.0025(9)
C10 0.0547(10) 0.0493(11) 0.0423(9) 0.0079(8) 0.0117(8) 0.0027(8)
C11 0.0557(10) 0.0553(12) 0.0555(10) 0.0092(9) 0.0001(8) 0.0054(9)
C12 0.0600(10) 0.0465(11) 0.0592(11) 0.0108(9) 0.0037(9) 0.0043(9)
C13 0.0681(11) 0.0545(12) 0.0487(10) 0.0028(10) 0.0173(9) 0.0023(9)
C14 0.0754(13) 0.0674(15) 0.0659(12) -0.0088(11) -0.0025(10) 0.0052(10)

loop_
_atom_type_symbol
_atom_type_description
_atom_type_scat_dispersion_real
_atom_type_scat_dispersion_imag
_atom_type_scat_source
C C 0.0033 0.0016 'International Tables Vol C Tables 4.2.6.8 and 6.1.1.4'
H H 0.0000 0.0000 'International Tables Vol C Tables 4.2.6.8 and 6.1.1.4'
N N 0.0061 0.0033 'International Tables Vol C Tables 4.2.6.8 and 6.1.1.4'
O O 0.0106 0.0060 'International Tables Vol C Tables 4.2.6.8 and 6.1.1.4'

loop_
_geom_angle_atom_site_label_1
_geom_angle_atom_site_label_2
_geom_angle_atom_site_label_3
_geom_angle
C1 N1 C4 109.47(15)
C1 N1 C7 124.90(14)
C4 N1 C7 125.60(14)
C2 C1 N1 106.80(16)
C2 C1 C5 130.24(17)
N1 C1 C5 122.86(16)
C1 C2 C3 108.41(18)
C1 C2 H2 125.8
C3 C2 H2 125.8
C4 C3 C2 108.41(17)
C4 C3 H3 125.8
C2 C3 H3 125.8
C3 C4 N1 106.91(16)
C3 C4 C6 130.57(17)
N1 C4 C6 122.46(17)
C1 C5 H5A 109.5
C1 C5 H5B 109.5
H5A C5 H5B 109.5
C1 C5 H5C 109.5
H5A C5 H5C 109.5
H5B C5 H5C 109.5
C4 C6 H6A 109.5
C4 C6 H6B 109.5
H6A C6 H6B 109.5
C4 C6 H6C 109.5
H6A C6 H6C 109.5
H6B C6 H6C 109.5
C12 C7 C8 119.55(17)
C12 C7 N1 119.81(16)
C8 C7 N1 120.64(15)
C9 C8 C7 119.81(16)
C9 C8 H8 120.1
C7 C8 H8 120.1
C8 C9 C10 121.48(17)
C8 C9 H9 119.3
C10 C9 H9 119.3
C11 C10 C9 117.98(17)
C11 C10 C13 122.10(16)
C9 C10 C13 119.92(16)
C12 C11 C10 121.20(16)
C12 C11 H11 119.4
C10 C11 H11 119.4
C7 C12 C11 119.97(16)
C7 C12 H12 120.0
C11 C12 H12 120.0
O1 C13 C10 120.68(17)
O1 C13 C14 120.36(18)
C10 C13 C14 118.96(17)
C13 C14 H14A 109.5
C13 C14 H14B 109.5
H14A C14 H14B 109.5
C13 C14 H14C 109.5
H14A C14 H14C 109.5
H14B C14 H14C 109.5

loop_
_geom_bond_atom_site_label_1
_geom_bond_atom_site_label_2
_geom_bond_distance
O1 C13 1.214(2)
N1 C1 1.389(2)
N1 C4 1.389(2)
N1 C7 1.427(2)
C1 C2 1.356(2)
C1 C5 1.490(2)
C2 C3 1.412(2)
C2 H2 0.9300
C3 C4 1.353(2)
C3 H3 0.9300
C4 C6 1.495(3)
C5 H5A 0.9600
C5 H5B 0.9600
C5 H5C 0.9600
C6 H6A 0.9600
C6 H6B 0.9600
C6 H6C 0.9600
C7 C12 1.380(2)
C7 C8 1.387(2)
C8 C9 1.375(2)
C8 H8 0.9300
C9 C10 1.385(2)
C9 H9 0.9300
C10 C11 1.385(2)
C10 C13 1.487(2)
C11 C12 1.381(2)
C11 H11 0.9300
C12 H12 0.9300
C13 C14 1.493(2)
C14 H14A 0.9600
C14 H14B 0.9600
C14 H14C 0.9600

loop_
_geom_hbond_atom_site_label_D
_geom_hbond_atom_site_label_H
_geom_hbond_atom_site_label_A
_geom_hbond_site_symmetry_A
_geom_hbond_distance_DH
_geom_hbond_distance_HA
_geom_hbond_distance_DA
_geom_hbond_angle_DHA
C12 H12 O1 1_565 0.93 2.47 3.338(2) 155
C14 H14B O1 2_555 0.96 2.51 3.465(2) 172

loop_
_geom_torsion_atom_site_label_1
_geom_torsion_atom_site_label_2
_geom_torsion_atom_site_label_3
_geom_torsion_atom_site_label_4
_geom_torsion
C4 N1 C1 C2 0.61(18)
C7 N1 C1 C2 178.52(15)
C4 N1 C1 C5 177.38(15)
C7 N1 C1 C5 -4.7(2)
N1 C1 C2 C3 -0.6(2)
C5 C1 C2 C3 -177.04(17)
C1 C2 C3 C4 0.4(2)
C2 C3 C4 N1 0.0(2)
C2 C3 C4 C6 -177.10(18)
C1 N1 C4 C3 -0.38(18)
C7 N1 C4 C3 -178.27(15)
C1 N1 C4 C6 177.01(16)
C7 N1 C4 C6 -0.9(3)
C1 N1 C7 C12 -60.9(2)
C4 N1 C7 C12 116.66(18)
C1 N1 C7 C8 119.11(18)
C4 N1 C7 C8 -63.3(2)
C12 C7 C8 C9 0.5(2)
N1 C7 C8 C9 -179.52(14)
C7 C8 C9 C10 -0.1(2)
C8 C9 C10 C11 -0.3(2)
C8 C9 C10 C13 178.87(14)
C9 C10 C11 C12 0.4(2)
C13 C10 C11 C12 -178.77(14)
C8 C7 C12 C11 -0.4(2)
N1 C7 C12 C11 179.61(14)
C10 C11 C12 C7 -0.1(2)
C11 C10 C13 O1 173.12(16)
C9 C10 C13 O1 -6.0(2)
C11 C10 C13 C14 -7.2(2)
C9 C10 C13 C14 173.60(15)

loop_
_cod_related_entry_id
_cod_related_entry_database
_cod_related_entry_code
1 ChemSpider 456043
